data_4329405
loop_
_publ_author_name
'Scott R. Daly'
'Brian J. Bellott'
'Mark A. Nesbit'
'Gregory S. Girolami'

_publ_section_title
;
 Synthesis and Structural Diversity of Barium
 (N,N-Dimethylamino)diboranates
;
_journal_name_full 'Inorganic Chemistry'
_journal_page_first 6449
_journal_page_last 6459
_journal_paper_doi 10.1021/ic2016879
_journal_volume 51
_journal_year 2012
_chemical_formula_sum 'C16 H52 B4 Ba N2 O6'
_chemical_formula_weight 549.18
_chemical_name_systematic
; 
 ? 
;
_space_group_IT_number 14
_symmetry_cell_setting monoclinic
_symmetry_space_group_name_Hall '-P 2ybc'
_symmetry_space_group_name_H-M 'P 1 21/c 1'
_atom_sites_solution_hydrogens geom
_atom_sites_solution_primary direct
_atom_sites_solution_secondary difmap
_audit_creation_method SHELXL-97
_cell_angle_alpha 90.00
_cell_angle_beta 90.453(4)
_cell_angle_gamma 90.00
_cell_formula_units_Z 4
_cell_length_a 9.147(3)
_cell_length_b 17.141(5)
_cell_length_c 18.377(5)
_cell_measurement_temperature 193(2)
_cell_measurement_theta_max 28.24
_cell_measurement_theta_min 1.62
_cell_volume 2881.2(15)
_computing_structure_refinement 'SHELXL-97 (Sheldrick, 1997)'
_computing_structure_solution 'SHELXS-97 (Sheldrick, 1990)'
_diffrn_ambient_temperature 193(2)
_diffrn_measured_fraction_theta_full 0.988
_diffrn_measured_fraction_theta_max 0.988
_diffrn_radiation_monochromator graphite
_diffrn_radiation_source 'fine-focus sealed tube'
_diffrn_radiation_type MoK\a
_diffrn_radiation_wavelength 0.71073
_diffrn_reflns_av_R_equivalents 0.0559
_diffrn_reflns_av_sigmaI/netI 0.0520
_diffrn_reflns_limit_h_max 12
_diffrn_reflns_limit_h_min -12
_diffrn_reflns_limit_k_max 22
_diffrn_reflns_limit_k_min -22
_diffrn_reflns_limit_l_max 24
_diffrn_reflns_limit_l_min -23
_diffrn_reflns_number 34797
_diffrn_reflns_theta_full 28.24
_diffrn_reflns_theta_max 28.24
_diffrn_reflns_theta_min 1.62
_exptl_absorpt_coefficient_mu 1.406
_exptl_crystal_density_diffrn 1.266
_exptl_crystal_F_000 1144
_exptl_crystal_size_max 0.56
_exptl_crystal_size_mid 0.18
_exptl_crystal_size_min 0.16
_refine_diff_density_max 1.616
_refine_diff_density_min -0.766
_refine_diff_density_rms 0.064
_refine_ls_extinction_coef 0.00038(7)
_refine_ls_extinction_expression Fc^*^=kFc[1+0.001xFc^2^\l^3^/sin(2\q)]^-1/4^
_refine_ls_extinction_method SHELXL
_refine_ls_goodness_of_fit_ref 0.847
_refine_ls_hydrogen_treatment mixed
_refine_ls_matrix_type full
_refine_ls_number_parameters 319
_refine_ls_number_reflns 7049
_refine_ls_number_restraints 13
_refine_ls_restrained_S_all 0.846
_refine_ls_R_factor_all 0.0410
_refine_ls_R_factor_gt 0.0228
_refine_ls_shift/su_max 0.002
_refine_ls_shift/su_mean 0.000
_refine_ls_structure_factor_coef Fsqd
_refine_ls_weighting_details 'calc w=1/[\s^2^(Fo^2^)+(0.0168P)^2^+0.0000P] where P=(Fo^2^+2Fc^2^)/3'
_refine_ls_weighting_scheme calc
_refine_ls_wR_factor_gt 0.0428
_refine_ls_wR_factor_ref 0.0442
_reflns_number_gt 4771
_reflns_number_total 7049
_reflns_threshold_expression >2sigma(I)
_cod_data_source_file ic2016879_si_002_08.cif
_cod_data_source_block f35b_face
_cod_original_cell_volume 2881.3(14)
_cod_database_code 4329405

loop_
_symmetry_equiv_pos_as_xyz
'x, y, z'
'-x, y+1/2, -z+1/2'
'-x, -y, -z'
'x, -y-1/2, z-1/2'

loop_
_atom_site_label
_atom_site_type_symbol
_atom_site_fract_x
_atom_site_fract_y
_atom_site_fract_z
_atom_site_U_iso_or_equiv
_atom_site_adp_type
_atom_site_occupancy
_atom_site_symmetry_multiplicity
_atom_site_calc_flag
_atom_site_refinement_flags
Ba1 Ba 0.206915(10) 0.005081(6) 0.265725(5) 0.02391(4) Uani 1 1 d .
B1 B 0.1870(3) -0.09464(17) 0.41674(15) 0.0467(7) Uani 1 1 d D
H11 H 0.174(2) -0.0295(6) 0.4128(11) 0.051(6) Uiso 1 1 d D
H12 H 0.2580(16) -0.1139(9) 0.3696(8) 0.035(5) Uiso 1 1 d D
H13 H 0.239(2) -0.1128(12) 0.4708(10) 0.078(8) Uiso 1 1 d D
B2 B -0.0375(3) -0.11608(15) 0.33025(14) 0.0410(6) Uani 1 1 d D
H21 H -0.0576(18) -0.0504(6) 0.3278(10) 0.043(5) Uiso 1 1 d D
H22 H 0.0378(18) -0.1376(11) 0.2856(9) 0.061(7) Uiso 1 1 d D
H23 H -0.1488(17) -0.1464(9) 0.3248(10) 0.047(6) Uiso 1 1 d D
N1 N 0.03423(17) -0.13713(8) 0.40683(9) 0.0340(4) Uani 1 1 d .
C1 C -0.0661(2) -0.11371(13) 0.46575(12) 0.0545(6) Uani 1 1 d .
H1A H -0.1583 -0.1424 0.4608 0.082 Uiso 1 1 calc R
H1B H -0.0854 -0.0576 0.4625 0.082 Uiso 1 1 calc R
H1C H -0.0211 -0.1256 0.5130 0.082 Uiso 1 1 calc R
C2 C 0.0559(2) -0.22264(11) 0.41109(15) 0.0648(8) Uani 1 1 d .
H2A H 0.1013 -0.2360 0.4579 0.097 Uiso 1 1 calc R
H2B H 0.1196 -0.2395 0.3715 0.097 Uiso 1 1 calc R
H2C H -0.0388 -0.2490 0.4067 0.097 Uiso 1 1 calc R
B3 B 0.3449(3) 0.10651(14) 0.14839(13) 0.0342(5) Uani 1 1 d D
H31 H 0.3384(17) 0.0408(6) 0.1344(9) 0.031(5) Uiso 1 1 d D
H32 H 0.2297(12) 0.1323(8) 0.1599(9) 0.023(4) Uiso 1 1 d D
H33 H 0.4168(15) 0.1150(9) 0.2004(7) 0.030(5) Uiso 1 1 d D
B4 B 0.3308(3) 0.14280(14) 0.00894(13) 0.0368(6) Uani 1 1 d D
H41 H 0.2173(12) 0.1671(8) 0.0145(9) 0.027(5) Uiso 1 1 d D
H42 H 0.3256(17) 0.0792(6) -0.0049(9) 0.041(5) Uiso 1 1 d D
H43 H 0.3907(17) 0.1751(9) -0.0342(8) 0.040(5) Uiso 1 1 d D
C3 C 0.4302(2) 0.23634(11) 0.10302(12) 0.0497(6) Uani 1 1 d .
H3A H 0.4893 0.2424 0.1474 0.075 Uiso 1 1 calc R
H3B H 0.3320 0.2573 0.1112 0.075 Uiso 1 1 calc R
H3C H 0.4763 0.2648 0.0630 0.075 Uiso 1 1 calc R
C4 C 0.5700(2) 0.12225(12) 0.07424(11) 0.0447(6) Uani 1 1 d .
H4A H 0.6193 0.1527 0.0366 0.067 Uiso 1 1 calc R
H4B H 0.5658 0.0674 0.0595 0.067 Uiso 1 1 calc R
H4C H 0.6242 0.1268 0.1202 0.067 Uiso 1 1 calc R
N2 N 0.41960(16) 0.15227(8) 0.08394(8) 0.0289(4) Uani 1 1 d .
O1 O -0.02021(14) 0.12584(7) 0.28079(8) 0.0388(3) Uani 1 1 d .
O2 O 0.24520(14) 0.14404(7) 0.34737(7) 0.0352(3) Uani 1 1 d .
O3 O 0.47182(14) 0.03005(7) 0.35725(7) 0.0364(3) Uani 1 1 d .
C5 C -0.1730(2) 0.10878(12) 0.28161(14) 0.0603(7) Uani 1 1 d .
H5A H -0.2056 0.1036 0.3321 0.090 Uiso 1 1 calc R
H5B H -0.1913 0.0598 0.2555 0.090 Uiso 1 1 calc R
H5C H -0.2271 0.1512 0.2578 0.090 Uiso 1 1 calc R
C6 C 0.0113(2) 0.19606(10) 0.31937(12) 0.0420(5) Uani 1 1 d .
H6A H -0.0215 0.1913 0.3704 0.050 Uiso 1 1 calc R
H6B H -0.0416 0.2402 0.2966 0.050 Uiso 1 1 calc R
C7 C 0.1716(2) 0.21087(10) 0.31777(12) 0.0425(5) Uani 1 1 d .
H7A H 0.2034 0.2200 0.2671 0.051 Uiso 1 1 calc R
H7B H 0.1956 0.2578 0.3469 0.051 Uiso 1 1 calc R
C8 C 0.3924(2) 0.16113(11) 0.36932(12) 0.0441(5) Uani 1 1 d .
H8A H 0.3937 0.2070 0.4021 0.053 Uiso 1 1 calc R
H8B H 0.4520 0.1735 0.3261 0.053 Uiso 1 1 calc R
C9 C 0.4549(2) 0.09201(11) 0.40784(11) 0.0425(5) Uani 1 1 d .
H9A H 0.5509 0.1056 0.4296 0.051 Uiso 1 1 calc R
H9B H 0.3889 0.0757 0.4475 0.051 Uiso 1 1 calc R
C10 C 0.5494(2) -0.03342(12) 0.39111(12) 0.0481(6) Uani 1 1 d .
H10A H 0.6462 -0.0155 0.4070 0.072 Uiso 1 1 calc R
H10B H 0.5603 -0.0761 0.3561 0.072 Uiso 1 1 calc R
H10C H 0.4945 -0.0519 0.4333 0.072 Uiso 1 1 calc R
O4 O -0.02149(13) -0.00144(7) 0.15630(7) 0.0344(3) Uani 1 1 d .
O5 O 0.19683(14) -0.11978(7) 0.15502(7) 0.0333(3) Uani 1 1 d .
O6 O 0.45509(13) -0.08571(7) 0.23150(7) 0.0365(3) Uani 1 1 d .
C11 C -0.0388(2) 0.05985(12) 0.10380(12) 0.0491(6) Uani 1 1 d .
H11A H 0.0395 0.0565 0.0679 0.074 Uiso 1 1 calc R
H11B H -0.0340 0.1105 0.1285 0.074 Uiso 1 1 calc R
H11C H -0.1337 0.0544 0.0792 0.074 Uiso 1 1 calc R
C12 C -0.0417(2) -0.07741(11) 0.12521(11) 0.0375(5) Uani 1 1 d .
H12A H -0.1158 -0.0745 0.0857 0.045 Uiso 1 1 calc R
H12B H -0.0786 -0.1135 0.1629 0.045 Uiso 1 1 calc R
C13 C 0.0990(2) -0.10865(12) 0.09518(11) 0.0421(5) Uani 1 1 d .
H13A H 0.0815 -0.1588 0.0698 0.050 Uiso 1 1 calc R
H13B H 0.1410 -0.0712 0.0601 0.050 Uiso 1 1 calc R
C14 C 0.3319(2) -0.15489(12) 0.13497(12) 0.0441(6) Uani 1 1 d .
H14A H 0.3828 -0.1223 0.0986 0.053 Uiso 1 1 calc R
H14B H 0.3147 -0.2072 0.1138 0.053 Uiso 1 1 calc R
C15 C 0.4212(2) -0.16111(11) 0.20329(13) 0.0453(6) Uani 1 1 d .
H15A H 0.3662 -0.1911 0.2401 0.054 Uiso 1 1 calc R
H15B H 0.5129 -0.1895 0.1930 0.054 Uiso 1 1 calc R
C16 C 0.5904(2) -0.05532(12) 0.20358(12) 0.0484(6) Uani 1 1 d .
H16A H 0.6724 -0.0855 0.2235 0.073 Uiso 1 1 calc R
H16B H 0.6008 -0.0005 0.2178 0.073 Uiso 1 1 calc R
H16C H 0.5900 -0.0593 0.1504 0.073 Uiso 1 1 calc R

loop_
_atom_site_aniso_label
_atom_site_aniso_U_11
_atom_site_aniso_U_22
_atom_site_aniso_U_33
_atom_site_aniso_U_23
_atom_site_aniso_U_13
_atom_site_aniso_U_12
Ba1 0.02714(6) 0.02299(6) 0.02158(6) 0.00008(5) -0.00068(4) -0.00037(6)
B1 0.0443(16) 0.0599(17) 0.0359(16) 0.0154(13) -0.0089(12) -0.0135(13)
B2 0.0453(16) 0.0444(14) 0.0332(15) 0.0033(11) -0.0021(12) -0.0125(12)
N1 0.0388(10) 0.0308(9) 0.0325(10) 0.0088(7) 0.0039(8) -0.0030(7)
C1 0.0593(16) 0.0676(16) 0.0366(14) 0.0005(12) 0.0108(12) -0.0096(12)
C2 0.0641(17) 0.0384(13) 0.092(2) 0.0252(13) 0.0117(15) 0.0037(11)
B3 0.0342(13) 0.0423(14) 0.0261(13) 0.0031(11) 0.0006(10) -0.0008(11)
B4 0.0407(14) 0.0425(14) 0.0270(13) 0.0038(11) -0.0005(11) 0.0038(11)
C3 0.0634(16) 0.0360(12) 0.0499(15) -0.0022(10) 0.0018(12) -0.0109(10)
C4 0.0342(12) 0.0637(14) 0.0363(13) 0.0089(11) 0.0017(10) 0.0023(10)
N2 0.0305(9) 0.0300(8) 0.0262(9) 0.0019(7) 0.0019(7) -0.0007(7)
O1 0.0360(8) 0.0312(7) 0.0492(10) -0.0063(6) 0.0020(7) 0.0029(6)
O2 0.0448(8) 0.0233(7) 0.0374(9) -0.0007(6) -0.0067(7) -0.0015(6)
O3 0.0422(8) 0.0391(7) 0.0279(8) -0.0002(6) -0.0083(6) 0.0031(6)
C5 0.0392(14) 0.0541(15) 0.088(2) -0.0063(14) 0.0033(13) 0.0026(11)
C6 0.0567(14) 0.0290(11) 0.0404(13) -0.0037(9) -0.0003(11) 0.0134(10)
C7 0.0604(15) 0.0219(10) 0.0452(14) -0.0020(9) -0.0043(11) 0.0009(9)
C8 0.0522(14) 0.0341(11) 0.0457(14) -0.0098(10) -0.0097(11) -0.0109(10)
C9 0.0449(13) 0.0515(13) 0.0308(12) -0.0060(10) -0.0121(10) -0.0058(10)
C10 0.0493(14) 0.0528(13) 0.0419(15) 0.0091(11) -0.0135(11) 0.0085(11)
O4 0.0368(7) 0.0348(7) 0.0315(7) 0.0020(7) -0.0090(6) 0.0000(6)
O5 0.0357(8) 0.0367(7) 0.0275(8) -0.0059(6) -0.0002(6) 0.0040(6)
O6 0.0314(8) 0.0388(8) 0.0393(9) -0.0044(6) -0.0012(6) 0.0043(6)
C11 0.0482(14) 0.0497(14) 0.0492(16) 0.0160(12) -0.0152(12) 0.0013(11)
C12 0.0352(12) 0.0396(12) 0.0374(13) -0.0062(9) -0.0106(10) -0.0040(9)
C13 0.0529(14) 0.0458(12) 0.0274(12) -0.0093(10) -0.0056(10) -0.0017(10)
C14 0.0431(13) 0.0437(12) 0.0454(15) -0.0183(11) 0.0025(11) 0.0082(10)
C15 0.0447(13) 0.0318(11) 0.0593(16) -0.0063(10) -0.0032(12) 0.0112(9)
C16 0.0334(12) 0.0602(15) 0.0515(16) 0.0022(12) 0.0014(11) 0.0044(10)

loop_
_atom_type_symbol
_atom_type_description
_atom_type_scat_dispersion_real
_atom_type_scat_dispersion_imag
_atom_type_scat_source
C C 0.0033 0.0016 'International Tables Vol C Tables 4.2.6.8 and 6.1.1.4'
H H 0.0000 0.0000 'International Tables Vol C Tables 4.2.6.8 and 6.1.1.4'
B B 0.0013 0.0007 'International Tables Vol C Tables 4.2.6.8 and 6.1.1.4'
N N 0.0061 0.0033 'International Tables Vol C Tables 4.2.6.8 and 6.1.1.4'
O O 0.0106 0.0060 'International Tables Vol C Tables 4.2.6.8 and 6.1.1.4'
Ba Ba -0.3244 2.2819 'International Tables Vol C Tables 4.2.6.8 and 6.1.1.4'

loop_
_geom_angle_atom_site_label_1
_geom_angle_atom_site_label_2
_geom_angle_atom_site_label_3
_geom_angle
O6 Ba1 O2 118.95(4)
O6 Ba1 O4 113.65(4)
O2 Ba1 O4 119.09(4)
O6 Ba1 O1 167.24(4)
O2 Ba1 O1 56.26(4)
O4 Ba1 O1 65.56(4)
O6 Ba1 O5 57.91(4)
O2 Ba1 O5 167.48(4)
O4 Ba1 O5 58.29(4)
O1 Ba1 O5 123.73(4)
O6 Ba1 O3 63.41(4)
O2 Ba1 O3 58.83(4)
O4 Ba1 O3 169.00(4)
O1 Ba1 O3 114.72(4)
O5 Ba1 O3 121.03(4)
O6 Ba1 B3 79.58(5)
O2 Ba1 B3 81.10(6)
O4 Ba1 B3 80.27(5)
O1 Ba1 B3 87.82(5)
O5 Ba1 B3 86.39(6)
O3 Ba1 B3 88.74(5)
O6 Ba1 B1 87.20(6)
O2 Ba1 B1 89.86(6)
O4 Ba1 B1 121.74(5)
O1 Ba1 B1 104.11(6)
O5 Ba1 B1 101.79(6)
O3 Ba1 B1 69.20(5)
B3 Ba1 B1 157.68(6)
O6 Ba1 B2 106.42(6)
O2 Ba1 B2 114.98(6)
O4 Ba1 B2 74.70(5)
O1 Ba1 B2 85.86(6)
O5 Ba1 B2 76.85(6)
O3 Ba1 B2 116.23(6)
B3 Ba1 B2 154.59(6)
B1 Ba1 B2 47.05(6)
O6 Ba1 H11 101.1(3)
O2 Ba1 H11 71.3(3)
O4 Ba1 H11 125.6(4)
O1 Ba1 H11 88.6(3)
O5 Ba1 H11 120.7(3)
O3 Ba1 H11 64.9(4)
B3 Ba1 H11 148.9(3)
B1 Ba1 H11 19.4(2)
B2 Ba1 H11 55.6(3)
O6 Ba1 H12 67.9(2)
O2 Ba1 H12 103.3(3)
O4 Ba1 H12 123.8(3)
O1 Ba1 H12 123.8(2)
O5 Ba1 H12 86.9(3)
O3 Ba1 H12 65.9(3)
B3 Ba1 H12 145.1(3)
B1 Ba1 H12 19.9(2)
B2 Ba1 H12 53.8(3)
H11 Ba1 H12 37.9(4)
O6 Ba1 H21 126.3(2)
O2 Ba1 H21 99.8(3)
O4 Ba1 H21 69.7(4)
O1 Ba1 H21 66.1(2)
O5 Ba1 H21 90.7(3)
O3 Ba1 H21 120.9(4)
B3 Ba1 H21 146.2(3)
B1 Ba1 H21 55.4(3)
B2 Ba1 H21 19.9(2)
H11 Ba1 H21 56.0(5)
H12 Ba1 H21 68.0(4)
O6 Ba1 H22 89.7(3)
O2 Ba1 H22 134.5(2)
O4 Ba1 H22 71.0(4)
O1 Ba1 H22 101.7(3)
O5 Ba1 H22 57.7(2)
O3 Ba1 H22 118.7(4)
B3 Ba1 H22 142.1(3)
B1 Ba1 H22 54.7(4)
B2 Ba1 H22 20.1(2)
H11 Ba1 H22 68.8(5)
H12 Ba1 H22 52.9(5)
H21 Ba1 H22 38.4(4)
O6 Ba1 H31 64.8(3)
O2 Ba1 H31 102.8(2)
O4 Ba1 H31 73.7(3)
O1 Ba1 H31 103.7(3)
O5 Ba1 H31 64.7(2)
O3 Ba1 H31 95.9(3)
B3 Ba1 H31 22.2(2)
B1 Ba1 H31 152.0(3)
B2 Ba1 H31 139.1(3)
H11 Ba1 H31 160.5(5)
H12 Ba1 H31 132.5(4)
H21 Ba1 H31 143.0(5)
H22 Ba1 H31 121.9(4)
O6 Ba1 H32 101.6(2)
O2 Ba1 H32 73.5(3)
O4 Ba1 H32 67.8(3)
O1 Ba1 H32 66.0(2)
O5 Ba1 H32 94.8(3)
O3 Ba1 H32 101.9(3)
B3 Ba1 H32 22.32(19)
B1 Ba1 H32 163.4(3)
B2 Ba1 H32 139.8(2)
H11 Ba1 H32 144.2(4)
H12 Ba1 H32 166.4(4)
H21 Ba1 H32 125.4(4)
H22 Ba1 H32 138.4(5)
H31 Ba1 H32 39.2(4)
O6 Ba1 H33 74.6(3)
O2 Ba1 H33 66.5(3)
O4 Ba1 H33 102.1(2)
O1 Ba1 H33 92.9(3)
O5 Ba1 H33 101.5(3)
O3 Ba1 H33 66.9(2)
B3 Ba1 H33 22.3(2)
B1 Ba1 H33 136.1(2)
B2 Ba1 H33 176.8(2)
H11 Ba1 H33 127.4(4)
H12 Ba1 H33 129.1(4)
H21 Ba1 H33 159.0(4)
H22 Ba1 H33 158.9(4)
H31 Ba1 H33 38.5(4)
H32 Ba1 H33 37.4(4)
N1 B1 Ba1 101.41(13)
N1 B1 H11 110.6(10)
Ba1 B1 H11 55.5(10)
N1 B1 H12 106.7(9)
Ba1 B1 H12 57.9(9)
H11 B1 H12 107.6(13)
N1 B1 H13 109.8(11)
Ba1 B1 H13 148.8(11)
H11 B1 H13 111.8(15)
H12 B1 H13 110.2(14)
N1 B2 Ba1 100.73(12)
N1 B2 H21 108.9(9)
Ba1 B2 H21 58.1(9)
N1 B2 H22 108.5(10)
Ba1 B2 H22 61.7(10)
H21 B2 H22 112.9(13)
N1 B2 H23 109.5(9)
Ba1 B2 H23 149.6(9)
H21 B2 H23 107.5(12)
H22 B2 H23 109.4(13)
C1 N1 C2 108.25(16)
C1 N1 B1 110.03(17)
C2 N1 B1 109.33(17)
C1 N1 B2 109.40(17)
C2 N1 B2 109.01(17)
B1 N1 B2 110.77(16)
N1 C1 H1A 109.5
N1 C1 H1B 109.5
H1A C1 H1B 109.5
N1 C1 H1C 109.5
H1A C1 H1C 109.5
H1B C1 H1C 109.5
N1 C2 H2A 109.5
N1 C2 H2B 109.5
H2A C2 H2B 109.5
N1 C2 H2C 109.5
H2A C2 H2C 109.5
H2B C2 H2C 109.5
N2 B3 Ba1 175.00(14)
N2 B3 H31 109.8(9)
Ba1 B3 H31 65.2(8)
N2 B3 H32 110.2(8)
Ba1 B3 H32 73.0(8)
H31 B3 H32 111.5(11)
N2 B3 H33 107.9(8)
Ba1 B3 H33 74.1(8)
H31 B3 H33 109.3(11)
H32 B3 H33 108.0(11)
N2 B4 H41 110.3(9)
N2 B4 H42 108.3(9)
H41 B4 H42 110.1(11)
N2 B4 H43 108.2(9)
H41 B4 H43 109.8(12)
H42 B4 H43 110.1(13)
N2 C3 H3A 109.5
N2 C3 H3B 109.5
H3A C3 H3B 109.5
N2 C3 H3C 109.5
H3A C3 H3C 109.5
H3B C3 H3C 109.5
N2 C4 H4A 109.5
N2 C4 H4B 109.5
H4A C4 H4B 109.5
N2 C4 H4C 109.5
H4A C4 H4C 109.5
H4B C4 H4C 109.5
C4 N2 C3 107.84(15)
C4 N2 B3 109.00(15)
C3 N2 B3 109.41(16)
C4 N2 B4 109.04(15)
C3 N2 B4 109.44(15)
B3 N2 B4 112.03(15)
C6 O1 C5 111.21(15)
C6 O1 Ba1 119.99(11)
C5 O1 Ba1 123.22(11)
C8 O2 C7 112.40(14)
C8 O2 Ba1 115.63(10)
C7 O2 Ba1 114.50(11)
C9 O3 C10 109.77(15)
C9 O3 Ba1 112.70(10)
C10 O3 Ba1 122.25(12)
O1 C5 H5A 109.5
O1 C5 H5B 109.5
H5A C5 H5B 109.5
O1 C5 H5C 109.5
H5A C5 H5C 109.5
H5B C5 H5C 109.5
O1 C6 C7 109.24(15)
O1 C6 H6A 109.8
C7 C6 H6A 109.8
O1 C6 H6B 109.8
C7 C6 H6B 109.8
H6A C6 H6B 108.3
O2 C7 C6 108.42(15)
O2 C7 H7A 110.0
C6 C7 H7A 110.0
O2 C7 H7B 110.0
C6 C7 H7B 110.0
H7A C7 H7B 108.4
O2 C8 C9 109.09(15)
O2 C8 H8A 109.9
C9 C8 H8A 109.9
O2 C8 H8B 109.9
C9 C8 H8B 109.9
H8A C8 H8B 108.3
O3 C9 C8 109.06(16)
O3 C9 H9A 109.9
C8 C9 H9A 109.9
O3 C9 H9B 109.9
C8 C9 H9B 109.9
H9A C9 H9B 108.3
O3 C10 H10A 109.5
O3 C10 H10B 109.5
H10A C10 H10B 109.5
O3 C10 H10C 109.5
H10A C10 H10C 109.5
H10B C10 H10C 109.5
C12 O4 C11 112.59(16)
C12 O4 Ba1 113.75(10)
C11 O4 Ba1 120.99(11)
C13 O5 C14 113.41(15)
C13 O5 Ba1 116.77(10)
C14 O5 Ba1 117.49(11)
C15 O6 C16 112.53(15)
C15 O6 Ba1 114.02(10)
C16 O6 Ba1 125.01(11)
O4 C11 H11A 109.5
O4 C11 H11B 109.5
H11A C11 H11B 109.5
O4 C11 H11C 109.5
H11A C11 H11C 109.5
H11B C11 H11C 109.5
O4 C12 C13 111.20(15)
O4 C12 H12A 109.4
C13 C12 H12A 109.4
O4 C12 H12B 109.4
C13 C12 H12B 109.4
H12A C12 H12B 108.0
O5 C13 C12 107.38(16)
O5 C13 H13A 110.2
C12 C13 H13A 110.2
O5 C13 H13B 110.2
C12 C13 H13B 110.2
H13A C13 H13B 108.5
O5 C14 C15 106.37(17)
O5 C14 H14A 110.5
C15 C14 H14A 110.5
O5 C14 H14B 110.5
C15 C14 H14B 110.5
H14A C14 H14B 108.6
O6 C15 C14 110.87(16)
O6 C15 H15A 109.5
C14 C15 H15A 109.5
O6 C15 H15B 109.5
C14 C15 H15B 109.5
H15A C15 H15B 108.1
O6 C16 H16A 109.5
O6 C16 H16B 109.5
H16A C16 H16B 109.5
O6 C16 H16C 109.5
H16A C16 H16C 109.5
H16B C16 H16C 109.5

loop_
_geom_bond_atom_site_label_1
_geom_bond_atom_site_label_2
_geom_bond_distance
Ba1 O6 2.8273(13)
Ba1 O2 2.8353(14)
Ba1 O4 2.8905(13)
Ba1 O1 2.9474(13)
Ba1 O5 2.9539(13)
Ba1 O3 2.9698(14)
Ba1 B3 3.051(2)
Ba1 B1 3.266(3)
Ba1 B2 3.280(3)
Ba1 H11 2.79(2)
Ba1 H12 2.830(16)
Ba1 H21 2.847(17)
Ba1 H22 2.918(19)
Ba1 H31 2.773(17)
Ba1 H32 2.931(15)
Ba1 H33 2.952(15)
B1 N1 1.585(3)
B1 H11 1.126(10)
B1 H12 1.137(10)
B1 H13 1.142(15)
B2 N1 1.589(3)
B2 H21 1.142(10)
B2 H22 1.136(11)
B2 H23 1.147(14)
N1 C1 1.480(2)
N1 C2 1.481(2)
C1 H1A 0.9800
C1 H1B 0.9800
C1 H1C 0.9800
C2 H2A 0.9800
C2 H2B 0.9800
C2 H2C 0.9800
B3 N2 1.581(3)
B3 H31 1.156(10)
B3 H32 1.164(10)
B3 H33 1.165(10)
B4 N2 1.602(3)
B4 H41 1.124(10)
B4 H42 1.120(10)
B4 H43 1.115(10)
C3 N2 1.486(2)
C3 H3A 0.9800
C3 H3B 0.9800
C3 H3C 0.9800
C4 N2 1.481(2)
C4 H4A 0.9800
C4 H4B 0.9800
C4 H4C 0.9800
O1 C6 1.425(2)
O1 C5 1.428(2)
O2 C8 1.433(2)
O2 C7 1.434(2)
O3 C9 1.421(2)
O3 C10 1.438(2)
C5 H5A 0.9800
C5 H5B 0.9800
C5 H5C 0.9800
C6 C7 1.488(3)
C6 H6A 0.9900
C6 H6B 0.9900
C7 H7A 0.9900
C7 H7B 0.9900
C8 C9 1.492(3)
C8 H8A 0.9900
C8 H8B 0.9900
C9 H9A 0.9900
C9 H9B 0.9900
C10 H10A 0.9800
C10 H10B 0.9800
C10 H10C 0.9800
O4 C12 1.433(2)
O4 C11 1.434(2)
O5 C13 1.425(2)
O5 C14 1.425(2)
O6 C15 1.426(2)
O6 C16 1.441(2)
C11 H11A 0.9800
C11 H11B 0.9800
C11 H11C 0.9800
C12 C13 1.503(3)
C12 H12A 0.9900
C12 H12B 0.9900
C13 H13A 0.9900
C13 H13B 0.9900
C14 C15 1.496(3)
C14 H14A 0.9900
C14 H14B 0.9900
C15 H15A 0.9900
C15 H15B 0.9900
C16 H16A 0.9800
C16 H16B 0.9800
C16 H16C 0.9800
